data_7039991
loop_
_publ_author_name
'Mokhtarzadeh, Charles C.'
'Rheingold, Arnold L.'
'Figueroa, Joshua S.'

_publ_section_title
;
 Dinitrogen binding, P4-activation and aza-B\"uchner ring expansions
 mediated by an isocyano analogue of the CpCo(CO) fragment.
;
_journal_issue 37
_journal_name_full 'Dalton transactions (Cambridge, England : 2003)'
_journal_page_first 14561
_journal_page_last 14569
_journal_paper_doi 10.1039/c6dt02789j
_journal_volume 45
_journal_year 2016
_chemical_formula_moiety 'C41 H52 Co I2 N'
_chemical_formula_sum 'C41 H52 Co I2 N'
_chemical_formula_weight 871.56
_space_group_crystal_system monoclinic
_space_group_IT_number 14
_space_group_name_Hall '-P 2yn'
_space_group_name_H-M_alt 'P 1 21/n 1'
_symmetry_space_group_name_Hall '-P 2yn'
_symmetry_space_group_name_H-M 'P 1 21/n 1'
_atom_sites_solution_hydrogens geom
_atom_sites_solution_primary direct
_audit_creation_date 2016-05-31
_audit_creation_method
;
Olex2 1.2
(compiled Jan 19 2015 12:28:14 for OlexSys, GUI svn.r4998)
;
_audit_update_record
;
2016-06-01 deposited with the CCDC.
2016-07-21 downloaded from the CCDC.
;
_cell_angle_alpha 90
_cell_angle_beta 96.1823(13)
_cell_angle_gamma 90
_cell_formula_units_Z 4
_cell_length_a 10.1747(2)
_cell_length_b 21.3662(5)
_cell_length_c 17.6111(4)
_cell_measurement_reflns_used 7258
_cell_measurement_temperature 100
_cell_measurement_theta_max 25.48
_cell_measurement_theta_min 2.410
_cell_volume 3806.29(15)
_computing_cell_refinement 'SAINT v8.34A (Bruker, 2013)'
_computing_data_collection 'APEX2 v2013.6-2 (Bruker, 2013)'
_computing_data_reduction 'SAINT v8.34A (Bruker, 2013)'
_computing_molecular_graphics 'Olex2 (Dolomanov et al., 2009)'
_computing_publication_material 'Olex2 (Dolomanov et al., 2009)'
_computing_structure_refinement 'ShelXL (Sheldrick, 2008)'
_computing_structure_solution 'XS (Sheldrick, 2008)'
_diffrn_ambient_temperature 100
_diffrn_detector 'Bruker APEX-II CCD'
_diffrn_detector_area_resol_mean 7.9
_diffrn_detector_type 'CCD Area Detector'
_diffrn_measured_fraction_theta_full 0.991
_diffrn_measured_fraction_theta_max 0.991
_diffrn_measurement_device 'Kappa Four-Circle Diffractometer'
_diffrn_measurement_device_type 'Bruker X8 APEX'
_diffrn_measurement_method '\w and \f scans'
_diffrn_radiation_monochromator 'Double Bounce Multilayer Mirrors'
_diffrn_radiation_probe x-ray
_diffrn_radiation_type MoK\a
_diffrn_radiation_wavelength 0.71073
_diffrn_reflns_av_R_equivalents 0.0501
_diffrn_reflns_av_unetI/netI 0.0507
_diffrn_reflns_Laue_measured_fraction_full 0.991
_diffrn_reflns_Laue_measured_fraction_max 0.991
_diffrn_reflns_limit_h_max 12
_diffrn_reflns_limit_h_min -12
_diffrn_reflns_limit_k_max 25
_diffrn_reflns_limit_k_min -25
_diffrn_reflns_limit_l_max 21
_diffrn_reflns_limit_l_min -20
_diffrn_reflns_number 27176
_diffrn_reflns_point_group_measured_fraction_full 0.991
_diffrn_reflns_point_group_measured_fraction_max 0.991
_diffrn_reflns_theta_full 25.501
_diffrn_reflns_theta_max 25.501
_diffrn_reflns_theta_min 2.922
_diffrn_source 'Micro Focus Rotating Anode'
_diffrn_source_type 'Bruker TXS'
_diffrn_standards_number 0
_exptl_absorpt_coefficient_mu 2.101
_exptl_absorpt_correction_T_max 0.7452
_exptl_absorpt_correction_T_min 0.5911
_exptl_absorpt_correction_type multi-scan
_exptl_absorpt_process_details
;
SADABS-2014/2 (Bruker,2014) was used for absorption correction.
wR2(int) was 0.0747 before and 0.0535 after correction.
The Ratio of minimum to maximum transmission is 0.7932.
The \l/2 correction factor is 0.00150.
;
_exptl_crystal_colour 'dull dark black'
_exptl_crystal_colour_lustre dull
_exptl_crystal_colour_modifier dark
_exptl_crystal_colour_primary black
_exptl_crystal_density_diffrn 1.521
_exptl_crystal_description plate
_exptl_crystal_F_000 1752
_exptl_crystal_size_max 0.11
_exptl_crystal_size_mid 0.099
_exptl_crystal_size_min 0.056
_refine_diff_density_max 1.162
_refine_diff_density_min -0.575
_refine_diff_density_rms 0.104
_refine_ls_extinction_method none
_refine_ls_goodness_of_fit_ref 1.053
_refine_ls_hydrogen_treatment constr
_refine_ls_matrix_type full
_refine_ls_number_parameters 428
_refine_ls_number_reflns 7028
_refine_ls_number_restraints 0
_refine_ls_restrained_S_all 1.053
_refine_ls_R_factor_all 0.0610
_refine_ls_R_factor_gt 0.0392
_refine_ls_shift/su_max 0.001
_refine_ls_shift/su_mean 0.000
_refine_ls_structure_factor_coef Fsqd
_refine_ls_weighting_details 'w=1/[\s^2^(Fo^2^)+(0.0169P)^2^+7.0580P] where P=(Fo^2^+2Fc^2^)/3'
_refine_ls_weighting_scheme calc
_refine_ls_wR_factor_gt 0.0671
_refine_ls_wR_factor_ref 0.0738
_reflns_Friedel_coverage 0.000
_reflns_number_gt 5424
_reflns_number_total 7028
_reflns_threshold_expression 'I > 2\s(I)'
_cod_data_source_file c6dt02789j2.cif
_cod_data_source_block jfig1031
_cod_depositor_comments
;
The following automatic conversions were performed:

'_diffrn_radiation_probe' value 'X-ray' changed to 'x-ray' according
to
/usr/data/users/saulius/crontab/automatic-downloads/rss-feeds/RSC/lib/dictionaries/cif_core.dic
dictionary named 'cif_core.dic' version 2.4.2 from 2011-04-26.

Automatic conversion script
Id: cif_fix_values 4268 2015-11-12 08:31:59Z antanas 

 Adding full bibliography for 7039988--7039997.cif.
;
_cod_database_code 7039991
_shelx_space_group_comment
;
The symmetry employed for this shelxl refinement is uniquely defined
by the following loop, which should always be used as a source of
symmetry information in preference to the above space-group names.
They are only intended as comments.
;
_olex2_refinement_description
;
1. Others
 Fixed Uiso: H4(0.019) H28A(0.034) H28B(0.034) H28C(0.034) H22(0.023)
 H17(0.03) H26(0.018) H14(0.027) H10(0.026) H6(0.02) H19A(0.051) H19B(0.051)
 H19C(0.051) H39A(0.068) H39B(0.068) H39C(0.068) H11(0.03) H12(0.032)
 H23(0.024) H24(0.023) H5(0.021) H27A(0.039) H27B(0.039) H27C(0.039)
 H18A(0.058) H18B(0.058) H18C(0.058) H38A(0.093) H38B(0.093) H38C(0.093)
 H15A(0.065) H15B(0.065) H15C(0.065) H16A(0.05) H16B(0.05) H16C(0.05)
 H41A(0.061) H41B(0.061) H41C(0.061) H40A(0.055) H40B(0.055) H40C(0.055)
 H37A(0.088) H37B(0.088) H37C(0.088) H1A(0.022) H1B(0.022) H2A(0.055)
 H2B(0.055) H2C(0.055) H3A(0.063) H3B(0.063) H3C(0.063) H2AA(0.055) H2AB(0.055)
 H2AC(0.055) H3AA(0.063) H3AB(0.063) H3AC(0.063)
 Fixed X: H4(0.4301) H28A(0.1808) H28B(0.0613) H28C(0.0959) H22(0.6584)
 H17(0.2768) H26(0.2561) H14(0.7233) H10(0.3668) H6(0.4906) H19A(0.1806)
 H19B(0.2422) H19C(0.1069) H39A(0.7584) H39B(0.7729) H39C(0.6449) H11(0.5785)
 H12(0.7501) H23(0.4763) H24(0.2853) H5(0.4437) H27A(0.074) H27B(0.2092)
 H27C(0.1245) H18A(0.1126) H18B(0.2524) H18C(0.191) H38A(0.8006) H38B(0.8787)
 H38C(0.8458) H15A(0.7709) H15B(0.9012) H15C(0.8759) H16A(0.8922) H16B(0.9254)
 H16C(0.8065) H41A(0.3121) H41B(0.4192) H41C(0.3571) H40A(0.4627) H40B(0.4618)
 H40C(0.3468) H37A(0.5243) H37B(0.6724) H37C(0.644) H1A(0.6672) H1B(0.6816)
 H2A(0.8309) H2B(0.883) H2C(0.7726) H3A(0.6862) H3B(0.8291) H3C(0.7866)
 H2AA(0.8397) H2AB(0.8994) H2AC(0.8232) H3AA(0.6305) H3AB(0.7882) H3AC(0.7132)
 Fixed Y: H4(0.5157) H28A(0.2644) H28B(0.2995) H28C(0.3156) H22(0.3717)
 H17(0.4409) H26(0.3449) H14(0.3933) H10(0.3783) H6(0.5226) H19A(0.4282)
 H19B(0.4913) H19C(0.4643) H39A(0.2674) H39B(0.2275) H39C(0.2702) H11(0.349)
 H12(0.3495) H23(0.3163) H24(0.3103) H5(0.5728) H27A(0.4121) H27B(0.4498)
 H27C(0.4288) H18A(0.3634) H18B(0.3315) H18C(0.3279) H38A(0.1611) H38B(0.1363)
 H38C(0.2093) H15A(0.2898) H15B(0.3249) H15C(0.3161) H16A(0.4327) H16B(0.4392)
 H16C(0.4786) H41A(0.082) H41B(0.0271) H41C(0.0458) H40A(0.2205) H40B(0.1486)
 H40C(0.175) H37A(0.0382) H37B(0.0257) H37C(0.0774) H1A(0.4673) H1B(0.4511)
 H2A(0.3652) H2B(0.4227) H2C(0.3766) H3A(0.5086) H3B(0.5052) H3C(0.4538)
 H2AA(0.3851) H2AB(0.4314) H2AC(0.3692) H3AA(0.5237) H3AB(0.5202) H3AC(0.4873)
 Fixed Z: H4(0.3653) H28A(0.3858) H28B(0.3368) H28C(0.4254) H22(0.5532)
 H17(0.1166) H26(0.3063) H14(0.21) H10(-0.0597) H6(0.1432) H19A(-0.0407) H19B(-
 0.0032) H19C(0.0221) H39A(0.3412) H39B(0.4185) H39C(0.3974) H11(-0.0829)
 H12(0.0153) H23(0.585) H24(0.4994) H5(0.254) H27A(0.3126) H27B(0.3324)
 H27C(0.3995) H18A(0.1006) H18B(0.1268) H18C(0.0393) H38A(0.1837) H38B(0.2616)
 H38C(0.251) H15A(0.1741) H15B(0.2113) H15C(0.1207) H16A(0.1007) H16B(0.1912)
 H16C(0.1477) H41A(0.3279) H41B(0.3398) H41C(0.2555) H40A(0.4323) H40B(0.4579)
 H40C(0.3972) H37A(0.1764) H37B(0.2136) H37C(0.1482) H1A(0.3865) H1B(0.3748)
 H2A(0.4421) H2B(0.3953) H2C(0.3551) H3A(0.5125) H3B(0.4826) H3C(0.5414)
 H2AA(0.4909) H2AB(0.4319) H2AC(0.4016) H3AA(0.461) H3AB(0.4651) H3AC(0.5298)
;
_shelx_shelxl_version_number 2014/7
_olex2_submission_special_instructions 'No special instructions were received'

loop_
_space_group_symop_operation_xyz
'x, y, z'
'-x+1/2, y+1/2, -z+1/2'
'-x, -y, -z'
'x-1/2, -y-1/2, z-1/2'

loop_
_atom_site_label
_atom_site_type_symbol
_atom_site_fract_x
_atom_site_fract_y
_atom_site_fract_z
_atom_site_U_iso_or_equiv
_atom_site_adp_type
_atom_site_occupancy
_atom_site_site_symmetry_order
_atom_site_calc_flag
_atom_site_refinement_flags_posn
_atom_site_refinement_flags_occupancy
_atom_site_disorder_assembly
_atom_site_disorder_group
I1 I 0.24121(3) 0.19595(2) 0.22183(2) 0.02073(8) Uani 1 1 d . . . .
I2 I 0.51692(4) 0.20320(2) 0.09724(2) 0.03297(10) Uani 1 1 d . . . .
Co1 Co 0.49779(6) 0.19492(3) 0.24144(3) 0.01618(13) Uani 1 1 d . . . .
C8 C 0.5187(4) 0.40412(19) 0.1113(2) 0.0162(9) Uani 1 1 d . . . .
C1AA C 0.4828(4) 0.40036(19) 0.2530(2) 0.0116(9) Uani 1 1 d . . . .
C4 C 0.4469(4) 0.4945(2) 0.3199(2) 0.0162(9) Uani 1 1 d . . . .
H4 H 0.4301 0.5157 0.3653 0.019 Uiso 1 1 calc R . . .
C32 C 0.6409(4) 0.1887(2) 0.3346(2) 0.0228(10) Uani 1 1 d . . . .
C28 C 0.1330(4) 0.3041(2) 0.3782(2) 0.0227(10) Uani 1 1 d . . . .
H28A H 0.1808 0.2644 0.3858 0.034 Uiso 1 1 calc GR . . .
H28B H 0.0613 0.2995 0.3368 0.034 Uiso 1 1 calc GR . . .
H28C H 0.0959 0.3156 0.4254 0.034 Uiso 1 1 calc GR . . .
C22 C 0.5810(4) 0.3697(2) 0.5179(2) 0.0195(10) Uani 1 1 d . . . .
H22 H 0.6584 0.3717 0.5532 0.023 Uiso 1 1 calc R . . .
C17 C 0.2707(4) 0.4152(2) 0.0689(2) 0.0247(11) Uani 1 1 d . . . .
H17 H 0.2768 0.4409 0.1166 0.030 Uiso 1 1 calc R . . .
C34 C 0.4948(4) 0.1084(2) 0.3018(2) 0.0208(10) Uani 1 1 d . . . .
N1 N 0.4944(3) 0.33479(17) 0.25069(16) 0.0123(7) Uani 1 1 d . . . .
C7 C 0.4943(4) 0.43414(19) 0.18502(19) 0.0110(9) Uani 1 1 d . . . .
C0AA C 0.4963(4) 0.2806(2) 0.2461(2) 0.0139(9) Uani 1 1 d . . . .
C33 C 0.5203(4) 0.1609(2) 0.3520(2) 0.0191(10) Uani 1 1 d . . . .
C26 C 0.2282(4) 0.3554(2) 0.3575(2) 0.0148(9) Uani 1 1 d . . . .
H26 H 0.2561 0.3449 0.3063 0.018 Uiso 1 1 calc R . . .
C14 C 0.7602(4) 0.3858(2) 0.1605(2) 0.0224(11) Uani 1 1 d . . . .
H14 H 0.7233 0.3933 0.2100 0.027 Uiso 1 1 calc R . . .
C36 C 0.6850(5) 0.1570(2) 0.2716(3) 0.0283(12) Uani 1 1 d . . . .
C10 C 0.4369(5) 0.3801(2) -0.0195(2) 0.0215(10) Uani 1 1 d . . . .
H10 H 0.3668 0.3783 -0.0597 0.026 Uiso 1 1 calc R . . .
C2AA C 0.4623(4) 0.42969(19) 0.3215(2) 0.0110(8) Uani 1 1 d . . . .
C25 C 0.3533(4) 0.36077(19) 0.4136(2) 0.0132(9) Uani 1 1 d . . . .
C6 C 0.4814(4) 0.49864(19) 0.1878(2) 0.0165(9) Uani 1 1 d . . . .
H6 H 0.4906 0.5226 0.1432 0.020 Uiso 1 1 calc R . . .
C19 C 0.1932(5) 0.4531(2) 0.0062(3) 0.0341(13) Uani 1 1 d . . . .
H19A H 0.1806 0.4282 -0.0407 0.051 Uiso 1 1 calc GR . . .
H19B H 0.2422 0.4913 -0.0032 0.051 Uiso 1 1 calc GR . . .
H19C H 0.1069 0.4643 0.0221 0.051 Uiso 1 1 calc GR . . .
C39 C 0.7104(5) 0.2433(2) 0.3766(3) 0.0452(15) Uani 1 1 d . . . .
H39A H 0.7584 0.2674 0.3412 0.068 Uiso 1 1 calc GR . . .
H39B H 0.7729 0.2275 0.4185 0.068 Uiso 1 1 calc GR . . .
H39C H 0.6449 0.2702 0.3974 0.068 Uiso 1 1 calc GR . . .
C11 C 0.5624(5) 0.3621(2) -0.0332(2) 0.0254(11) Uani 1 1 d . . . .
H11 H 0.5785 0.3490 -0.0829 0.030 Uiso 1 1 calc R . . .
C12 C 0.6647(5) 0.3632(2) 0.0250(2) 0.0265(11) Uani 1 1 d . . . .
H12 H 0.7501 0.3495 0.0153 0.032 Uiso 1 1 calc R . . .
C23 C 0.4732(4) 0.3365(2) 0.5368(2) 0.0204(10) Uani 1 1 d . . . .
H23 H 0.4763 0.3163 0.5850 0.024 Uiso 1 1 calc R . . .
C20 C 0.4636(4) 0.39470(19) 0.39520(19) 0.0127(9) Uani 1 1 d . . . .
C24 C 0.3598(4) 0.3326(2) 0.4854(2) 0.0188(10) Uani 1 1 d . . . .
H24 H 0.2853 0.3103 0.4994 0.023 Uiso 1 1 calc R . . .
C5 C 0.4556(4) 0.5287(2) 0.2538(2) 0.0178(9) Uani 1 1 d . . . .
H5 H 0.4437 0.5728 0.2540 0.021 Uiso 1 1 calc R . . .
C13 C 0.6443(4) 0.3842(2) 0.0980(2) 0.0176(10) Uani 1 1 d . . . .
C27 C 0.1522(4) 0.4170(2) 0.3498(2) 0.0258(11) Uani 1 1 d . . . .
H27A H 0.0740 0.4121 0.3126 0.039 Uiso 1 1 calc GR . . .
H27B H 0.2092 0.4498 0.3324 0.039 Uiso 1 1 calc GR . . .
H27C H 0.1245 0.4288 0.3995 0.039 Uiso 1 1 calc GR . . .
C35 C 0.5936(5) 0.1065(2) 0.2520(2) 0.0293(12) Uani 1 1 d . . . .
C21 C 0.5785(4) 0.4006(2) 0.4479(2) 0.0167(9) Uani 1 1 d . . . .
C18 C 0.2003(5) 0.3540(3) 0.0854(3) 0.0387(14) Uani 1 1 d . . . .
H18A H 0.1126 0.3634 0.1006 0.058 Uiso 1 1 calc GR . . .
H18B H 0.2524 0.3315 0.1268 0.058 Uiso 1 1 calc GR . . .
H18C H 0.1910 0.3279 0.0393 0.058 Uiso 1 1 calc GR . . .
C38 C 0.8136(6) 0.1668(3) 0.2392(4) 0.062(2) Uani 1 1 d . . . .
H38A H 0.8006 0.1611 0.1837 0.093 Uiso 1 1 calc GR . . .
H38B H 0.8787 0.1363 0.2616 0.093 Uiso 1 1 calc GR . . .
H38C H 0.8458 0.2093 0.2510 0.093 Uiso 1 1 calc GR . . .
C15 C 0.8336(5) 0.3236(2) 0.1672(3) 0.0437(15) Uani 1 1 d . . . .
H15A H 0.7709 0.2898 0.1741 0.065 Uiso 1 1 calc GR . . .
H15B H 0.9012 0.3249 0.2113 0.065 Uiso 1 1 calc GR . . .
H15C H 0.8759 0.3161 0.1207 0.065 Uiso 1 1 calc GR . . .
C16 C 0.8543(5) 0.4387(2) 0.1490(3) 0.0333(12) Uani 1 1 d . . . .
H16A H 0.8922 0.4327 0.1007 0.050 Uiso 1 1 calc GR . . .
H16B H 0.9254 0.4392 0.1912 0.050 Uiso 1 1 calc GR . . .
H16C H 0.8065 0.4786 0.1477 0.050 Uiso 1 1 calc GR . . .
C41 C 0.3865(5) 0.0618(2) 0.3067(3) 0.0406(14) Uani 1 1 d . . . .
H41A H 0.3121 0.0820 0.3279 0.061 Uiso 1 1 calc GR . . .
H41B H 0.4192 0.0271 0.3398 0.061 Uiso 1 1 calc GR . . .
H41C H 0.3571 0.0458 0.2555 0.061 Uiso 1 1 calc GR . . .
C9 C 0.4117(4) 0.40081(19) 0.0523(2) 0.0170(9) Uani 1 1 d . . . .
C40 C 0.4411(5) 0.1777(3) 0.4153(2) 0.0364(14) Uani 1 1 d . . . .
H40A H 0.4627 0.2205 0.4323 0.055 Uiso 1 1 calc GR . . .
H40B H 0.4618 0.1486 0.4579 0.055 Uiso 1 1 calc GR . . .
H40C H 0.3468 0.1750 0.3972 0.055 Uiso 1 1 calc GR . . .
C37 C 0.6100(7) 0.0577(2) 0.1924(3) 0.059(2) Uani 1 1 d . . . .
H37A H 0.5243 0.0382 0.1764 0.088 Uiso 1 1 calc GR . . .
H37B H 0.6724 0.0257 0.2136 0.088 Uiso 1 1 calc GR . . .
H37C H 0.6440 0.0774 0.1482 0.088 Uiso 1 1 calc GR . . .
C1 C 0.6977(4) 0.4387(2) 0.4298(2) 0.0187(10) Uani 1 1 d . . . .
H1A H 0.6672 0.4673 0.3865 0.022 Uiso 0.608(16) 1 calc R P A 1
H1B H 0.6816 0.4511 0.3748 0.022 Uiso 0.392(16) 1 calc R P A 2
C2 C 0.8057(13) 0.3971(6) 0.4032(8) 0.037(3) Uani 0.608(16) 1 d . P A 1
H2A H 0.8309 0.3652 0.4421 0.055 Uiso 0.608(16) 1 calc GR P A 1
H2B H 0.8830 0.4227 0.3953 0.055 Uiso 0.608(16) 1 calc GR P A 1
H2C H 0.7726 0.3766 0.3551 0.055 Uiso 0.608(16) 1 calc GR P A 1
C3 C 0.7552(16) 0.4804(8) 0.4979(7) 0.042(4) Uani 0.608(16) 1 d . P A 1
H3A H 0.6862 0.5086 0.5125 0.063 Uiso 0.608(16) 1 calc GR P A 1
H3B H 0.8291 0.5052 0.4826 0.063 Uiso 0.608(16) 1 calc GR P A 1
H3C H 0.7866 0.4538 0.5414 0.063 Uiso 0.608(16) 1 calc GR P A 1
C2A C 0.826(2) 0.4030(11) 0.4394(12) 0.037(3) Uani 0.392(16) 1 d . P A 2
H2AA H 0.8397 0.3851 0.4909 0.055 Uiso 0.392(16) 1 calc GR P A 2
H2AB H 0.8994 0.4314 0.4319 0.055 Uiso 0.392(16) 1 calc GR P A 2
H2AC H 0.8232 0.3692 0.4016 0.055 Uiso 0.392(16) 1 calc GR P A 2
C3A C 0.708(3) 0.4975(13) 0.4753(12) 0.042(4) Uani 0.392(16) 1 d . P A 2
H3AA H 0.6305 0.5237 0.4610 0.063 Uiso 0.392(16) 1 calc GR P A 2
H3AB H 0.7882 0.5202 0.4651 0.063 Uiso 0.392(16) 1 calc GR P A 2
H3AC H 0.7132 0.4873 0.5298 0.063 Uiso 0.392(16) 1 calc GR P A 2

loop_
_atom_site_aniso_label
_atom_site_aniso_U_11
_atom_site_aniso_U_22
_atom_site_aniso_U_33
_atom_site_aniso_U_23
_atom_site_aniso_U_13
_atom_site_aniso_U_12
I1 0.02251(16) 0.01943(17) 0.01943(14) 0.00187(12) -0.00158(11) -0.00298(14)
I2 0.0575(2) 0.02704(19) 0.01762(14) -0.00159(13) 0.01925(14) 0.00086(17)
Co1 0.0231(3) 0.0116(3) 0.0150(3) 0.0013(2) 0.0076(2) 0.0028(3)
C8 0.026(3) 0.014(2) 0.0103(19) 0.0039(16) 0.0080(17) -0.0034(19)
C1AA 0.007(2) 0.011(2) 0.0166(19) -0.0014(16) 0.0040(15) 0.0000(17)
C4 0.014(2) 0.017(2) 0.019(2) -0.0048(17) 0.0052(17) -0.0029(19)
C32 0.022(3) 0.012(3) 0.033(2) 0.0101(19) -0.0011(19) 0.008(2)
C28 0.016(2) 0.030(3) 0.021(2) -0.002(2) -0.0012(17) -0.003(2)
C22 0.016(2) 0.032(3) 0.0097(19) -0.0029(17) -0.0030(17) 0.003(2)
C17 0.022(3) 0.035(3) 0.016(2) 0.0010(19) -0.0053(18) 0.002(2)
C34 0.023(3) 0.015(3) 0.026(2) 0.0101(18) 0.0038(19) 0.001(2)
N1 0.013(2) 0.018(2) 0.0063(15) 0.0018(14) 0.0018(13) -0.0010(16)
C7 0.007(2) 0.016(2) 0.0093(18) 0.0000(15) -0.0005(15) -0.0006(17)
C0AA 0.013(2) 0.022(3) 0.0071(18) 0.0025(16) 0.0044(15) -0.0002(19)
C33 0.019(3) 0.022(3) 0.015(2) 0.0069(18) -0.0002(17) 0.010(2)
C26 0.012(2) 0.024(3) 0.0086(18) -0.0011(16) 0.0021(15) 0.0015(19)
C14 0.015(2) 0.035(3) 0.018(2) 0.0095(19) 0.0039(17) 0.007(2)
C36 0.029(3) 0.020(3) 0.039(3) 0.019(2) 0.020(2) 0.013(2)
C10 0.029(3) 0.020(3) 0.014(2) 0.0004(17) -0.0005(18) -0.005(2)
C2AA 0.005(2) 0.016(2) 0.0115(18) -0.0022(16) -0.0002(15) 0.0018(17)
C25 0.012(2) 0.016(2) 0.0117(19) -0.0032(16) 0.0021(16) 0.0021(18)
C6 0.020(2) 0.015(2) 0.015(2) 0.0031(17) 0.0027(17) -0.0033(19)
C19 0.024(3) 0.039(3) 0.037(3) 0.008(2) -0.006(2) 0.008(2)
C39 0.034(3) 0.029(3) 0.066(4) 0.005(3) -0.025(3) -0.001(3)
C11 0.043(3) 0.023(3) 0.012(2) 0.0051(18) 0.011(2) 0.004(2)
C12 0.029(3) 0.030(3) 0.025(2) 0.009(2) 0.018(2) 0.009(2)
C23 0.021(3) 0.032(3) 0.0092(19) 0.0047(17) 0.0018(17) -0.002(2)
C20 0.017(2) 0.015(2) 0.0069(17) -0.0037(16) 0.0039(15) 0.0046(18)
C24 0.019(2) 0.022(3) 0.017(2) 0.0011(18) 0.0075(17) -0.005(2)
C5 0.016(2) 0.012(2) 0.025(2) -0.0030(17) -0.0006(18) -0.0020(19)
C13 0.016(2) 0.019(3) 0.017(2) 0.0076(17) 0.0025(17) -0.0001(19)
C27 0.008(2) 0.034(3) 0.034(3) 0.004(2) -0.0006(19) -0.003(2)
C35 0.047(3) 0.015(3) 0.029(2) 0.0062(19) 0.018(2) 0.016(2)
C21 0.015(2) 0.023(3) 0.0133(19) -0.0051(17) 0.0060(16) -0.0001(19)
C18 0.018(3) 0.052(4) 0.047(3) 0.019(3) 0.003(2) -0.001(3)
C38 0.038(4) 0.047(4) 0.109(5) 0.047(4) 0.049(4) 0.027(3)
C15 0.024(3) 0.028(3) 0.074(4) 0.024(3) -0.013(3) 0.002(2)
C16 0.039(3) 0.032(3) 0.027(3) 0.002(2) -0.007(2) 0.003(3)
C41 0.034(3) 0.026(3) 0.061(3) 0.017(3) -0.001(3) -0.002(3)
C9 0.023(3) 0.014(2) 0.014(2) 0.0051(17) 0.0015(17) -0.0022(19)
C40 0.042(3) 0.053(4) 0.015(2) 0.010(2) 0.006(2) 0.021(3)
C37 0.116(6) 0.023(3) 0.043(3) 0.001(2) 0.037(3) 0.026(3)
C1 0.013(2) 0.031(3) 0.0122(19) -0.0038(18) 0.0013(16) -0.002(2)
C2 0.019(5) 0.036(5) 0.057(9) -0.005(7) 0.011(7) -0.006(4)
C3 0.048(10) 0.056(10) 0.022(7) -0.015(5) 0.007(5) -0.035(7)
C2A 0.019(5) 0.036(5) 0.057(9) -0.005(7) 0.011(7) -0.006(4)
C3A 0.048(10) 0.056(10) 0.022(7) -0.015(5) 0.007(5) -0.035(7)

loop_
_atom_type_symbol
_atom_type_description
_atom_type_scat_dispersion_real
_atom_type_scat_dispersion_imag
_atom_type_scat_source
C C 0.0033 0.0016 'International Tables Vol C Tables 4.2.6.8 and 6.1.1.4'
H H 0.0000 0.0000 'International Tables Vol C Tables 4.2.6.8 and 6.1.1.4'
Co Co 0.3494 0.9721 'International Tables Vol C Tables 4.2.6.8 and 6.1.1.4'
I I -0.4742 1.8119 'International Tables Vol C Tables 4.2.6.8 and 6.1.1.4'
N N 0.0061 0.0033 'International Tables Vol C Tables 4.2.6.8 and 6.1.1.4'

loop_
_geom_angle_atom_site_label_1
_geom_angle_atom_site_label_2
_geom_angle_atom_site_label_3
_geom_angle
I2 Co1 I1 92.87(2)
C32 Co1 I1 135.63(13)
C32 Co1 I2 131.50(13)
C32 Co1 C34 66.27(17)
C32 Co1 C36 39.68(17)
C32 Co1 C35 66.27(18)
C34 Co1 I1 90.32(12)
C34 Co1 I2 123.87(12)
C0AA Co1 I1 89.10(13)
C0AA Co1 I2 88.72(11)
C0AA Co1 C32 92.13(17)
C0AA Co1 C34 147.39(16)
C0AA Co1 C33 108.01(17)
C0AA Co1 C36 112.86(19)
C0AA Co1 C35 152.9(2)
C33 Co1 I1 97.81(12)
C33 Co1 I2 160.19(12)
C33 Co1 C32 40.24(17)
C33 Co1 C34 39.91(16)
C33 Co1 C36 67.54(17)
C33 Co1 C35 66.53(16)
C36 Co1 I1 156.19(13)
C36 Co1 I2 96.56(12)
C36 Co1 C34 66.30(17)
C36 Co1 C35 40.03(19)
C35 Co1 I1 117.68(15)
C35 Co1 I2 93.73(11)
C35 Co1 C34 38.47(16)
C13 C8 C7 121.3(4)
C13 C8 C9 120.5(4)
C9 C8 C7 118.1(4)
N1 C1AA C7 118.0(3)
C2AA C1AA N1 119.6(3)
C2AA C1AA C7 122.5(4)
C2AA C4 H4 119.2
C5 C4 H4 119.2
C5 C4 C2AA 121.7(4)
C33 C32 Co1 69.5(2)
C33 C32 C39 125.6(4)
C36 C32 Co1 70.5(3)
C36 C32 C33 108.8(4)
C36 C32 C39 125.5(5)
C39 C32 Co1 126.0(3)
H28A C28 H28B 109.5
H28A C28 H28C 109.5
H28B C28 H28C 109.5
C26 C28 H28A 109.5
C26 C28 H28B 109.5
C26 C28 H28C 109.5
C23 C22 H22 119.4
C23 C22 C21 121.1(4)
C21 C22 H22 119.4
C19 C17 H17 107.3
C19 C17 C18 112.1(4)
C19 C17 C9 113.1(4)
C18 C17 H17 107.3
C9 C17 H17 107.3
C9 C17 C18 109.4(4)
C33 C34 Co1 67.5(2)
C33 C34 C41 124.8(4)
C35 C34 Co1 70.4(2)
C35 C34 C33 108.2(4)
C35 C34 C41 126.9(4)
C41 C34 Co1 131.0(3)
C0AA N1 C1AA 175.7(4)
C1AA C7 C8 123.7(4)
C6 C7 C8 118.9(3)
C6 C7 C1AA 117.5(3)
N1 C0AA Co1 178.5(3)
C32 C33 Co1 70.3(2)
C32 C33 C34 107.2(4)
C32 C33 C40 127.5(4)
C34 C33 Co1 72.5(2)
C34 C33 C40 125.0(4)
C40 C33 Co1 127.4(3)
C28 C26 H26 107.6
C25 C26 C28 113.8(3)
C25 C26 H26 107.6
C27 C26 C28 108.1(3)
C27 C26 H26 107.6
C27 C26 C25 111.7(3)
C13 C14 H14 107.4
C15 C14 H14 107.4
C15 C14 C13 111.8(4)
C16 C14 H14 107.4
C16 C14 C13 111.9(3)
C16 C14 C15 110.6(4)
C32 C36 Co1 69.8(3)
C32 C36 C35 107.2(4)
C32 C36 C38 126.7(5)
C35 C36 Co1 71.4(3)
C35 C36 C38 125.5(5)
C38 C36 Co1 131.3(3)
C11 C10 H10 119.6
C11 C10 C9 120.8(4)
C9 C10 H10 119.6
C1AA C2AA C20 122.5(4)
C4 C2AA C1AA 117.1(3)
C4 C2AA C20 120.3(3)
C20 C25 C26 121.3(3)
C24 C25 C26 120.5(4)
C24 C25 C20 118.1(4)
C7 C6 H6 119.3
C5 C6 C7 121.4(4)
C5 C6 H6 119.3
C17 C19 H19A 109.5
C17 C19 H19B 109.5
C17 C19 H19C 109.5
H19A C19 H19B 109.5
H19A C19 H19C 109.5
H19B C19 H19C 109.5
C32 C39 H39A 109.5
C32 C39 H39B 109.5
C32 C39 H39C 109.5
H39A C39 H39B 109.5
H39A C39 H39C 109.5
H39B C39 H39C 109.5
C10 C11 H11 119.8
C12 C11 C10 120.3(4)
C12 C11 H11 119.8
C11 C12 H12 119.6
C11 C12 C13 120.9(4)
C13 C12 H12 119.6
C22 C23 H23 120.0
C22 C23 C24 120.0(4)
C24 C23 H23 120.0
C25 C20 C2AA 121.8(3)
C25 C20 C21 121.2(3)
C21 C20 C2AA 116.9(4)
C25 C24 H24 119.4
C23 C24 C25 121.3(4)
C23 C24 H24 119.4
C4 C5 H5 120.1
C6 C5 C4 119.8(4)
C6 C5 H5 120.1
C8 C13 C14 121.8(4)
C8 C13 C12 118.9(4)
C12 C13 C14 119.4(4)
C26 C27 H27A 109.5
C26 C27 H27B 109.5
C26 C27 H27C 109.5
H27A C27 H27B 109.5
H27A C27 H27C 109.5
H27B C27 H27C 109.5
C34 C35 Co1 71.2(3)
C34 C35 C36 108.5(4)
C34 C35 C37 126.7(5)
C36 C35 Co1 68.5(3)
C36 C35 C37 124.7(5)
C37 C35 Co1 129.8(3)
C22 C21 C20 118.1(4)
C22 C21 C1 119.9(4)
C20 C21 C1 122.0(3)
C17 C18 H18A 109.5
C17 C18 H18B 109.5
C17 C18 H18C 109.5
H18A C18 H18B 109.5
H18A C18 H18C 109.5
H18B C18 H18C 109.5
C36 C38 H38A 109.5
C36 C38 H38B 109.5
C36 C38 H38C 109.5
H38A C38 H38B 109.5
H38A C38 H38C 109.5
H38B C38 H38C 109.5
C14 C15 H15A 109.5
C14 C15 H15B 109.5
C14 C15 H15C 109.5
H15A C15 H15B 109.5
H15A C15 H15C 109.5
H15B C15 H15C 109.5
C14 C16 H16A 109.5
C14 C16 H16B 109.5
C14 C16 H16C 109.5
H16A C16 H16B 109.5
H16A C16 H16C 109.5
H16B C16 H16C 109.5
C34 C41 H41A 109.5
C34 C41 H41B 109.5
C34 C41 H41C 109.5
H41A C41 H41B 109.5
H41A C41 H41C 109.5
H41B C41 H41C 109.5
C8 C9 C17 120.7(3)
C10 C9 C8 118.6(4)
C10 C9 C17 120.6(4)
C33 C40 H40A 109.5
C33 C40 H40B 109.5
C33 C40 H40C 109.5
H40A C40 H40B 109.5
H40A C40 H40C 109.5
H40B C40 H40C 109.5
C35 C37 H37A 109.5
C35 C37 H37B 109.5
C35 C37 H37C 109.5
H37A C37 H37B 109.5
H37A C37 H37C 109.5
H37B C37 H37C 109.5
C21 C1 H1A 107.3
C21 C1 H1B 107.0
C21 C1 C2 111.7(6)
C21 C1 C3 112.8(6)
C2 C1 H1A 107.3
C2 C1 C3 110.3(7)
C3 C1 H1A 107.3
C2A C1 C21 114.0(10)
C2A C1 H1B 107.0
C3A C1 C21 110.6(10)
C3A C1 H1B 107.0
C3A C1 C2A 110.8(11)
C1 C2 H2A 109.5
C1 C2 H2B 109.5
C1 C2 H2C 109.5
H2A C2 H2B 109.5
H2A C2 H2C 109.5
H2B C2 H2C 109.5
C1 C3 H3A 109.5
C1 C3 H3B 109.5
C1 C3 H3C 109.5
H3A C3 H3B 109.5
H3A C3 H3C 109.5
H3B C3 H3C 109.5
C1 C2A H2AA 109.5
C1 C2A H2AB 109.5
C1 C2A H2AC 109.5
H2AA C2A H2AB 109.5
H2AA C2A H2AC 109.5
H2AB C2A H2AC 109.5
C1 C3A H3AA 109.5
C1 C3A H3AB 109.5
C1 C3A H3AC 109.5
H3AA C3A H3AB 109.5
H3AA C3A H3AC 109.5
H3AB C3A H3AC 109.5

loop_
_geom_bond_atom_site_label_1
_geom_bond_atom_site_label_2
_geom_bond_distance
I1 Co1 2.5963(6)
I2 Co1 2.5739(6)
Co1 C32 2.077(4)
Co1 C34 2.134(4)
Co1 C0AA 1.832(5)
Co1 C33 2.068(4)
Co1 C36 2.086(5)
Co1 C35 2.124(4)
C8 C7 1.493(5)
C8 C13 1.390(6)
C8 C9 1.424(6)
C1AA N1 1.407(5)
C1AA C7 1.414(5)
C1AA C2AA 1.395(5)
C4 H4 0.9500
C4 C2AA 1.393(6)
C4 C5 1.386(5)
C32 C33 1.426(6)
C32 C36 1.413(6)
C32 C39 1.515(6)
C28 H28A 0.9800
C28 H28B 0.9800
C28 H28C 0.9800
C28 C26 1.532(6)
C22 H22 0.9500
C22 C23 1.377(6)
C22 C21 1.396(5)
C17 H17 1.0000
C17 C19 1.519(6)
C17 C18 1.534(7)
C17 C9 1.526(6)
C34 C33 1.435(6)
C34 C35 1.403(6)
C34 C41 1.494(6)
N1 C0AA 1.161(5)
C7 C6 1.386(6)
C33 C40 1.487(6)
C26 H26 1.0000
C26 C25 1.530(5)
C26 C27 1.527(6)
C14 H14 1.0000
C14 C13 1.524(6)
C14 C15 1.523(6)
C14 C16 1.509(6)
C36 C35 1.441(7)
C36 C38 1.498(6)
C10 H10 0.9500
C10 C11 1.380(6)
C10 C9 1.389(5)
C2AA C20 1.497(5)
C25 C20 1.403(6)
C25 C24 1.394(5)
C6 H6 0.9500
C6 C5 1.379(5)
C19 H19A 0.9800
C19 H19B 0.9800
C19 H19C 0.9800
C39 H39A 0.9800
C39 H39B 0.9800
C39 H39C 0.9800
C11 H11 0.9500
C11 C12 1.379(6)
C12 H12 0.9500
C12 C13 1.399(6)
C23 H23 0.9500
C23 C24 1.390(6)
C20 C21 1.418(5)
C24 H24 0.9500
C5 H5 0.9500
C27 H27A 0.9800
C27 H27B 0.9800
C27 H27C 0.9800
C35 C37 1.503(6)
C21 C1 1.523(6)
C18 H18A 0.9800
C18 H18B 0.9800
C18 H18C 0.9800
C38 H38A 0.9800
C38 H38B 0.9800
C38 H38C 0.9800
C15 H15A 0.9800
C15 H15B 0.9800
C15 H15C 0.9800
C16 H16A 0.9800
C16 H16B 0.9800
C16 H16C 0.9800
C41 H41A 0.9800
C41 H41B 0.9800
C41 H41C 0.9800
C40 H40A 0.9800
C40 H40B 0.9800
C40 H40C 0.9800
C37 H37A 0.9800
C37 H37B 0.9800
C37 H37C 0.9800
C1 H1A 1.0000
C1 H1B 1.0000
C1 C2 1.525(14)
C1 C3 1.558(14)
C1 C2A 1.51(2)
C1 C3A 1.49(3)
C2 H2A 0.9800
C2 H2B 0.9800
C2 H2C 0.9800
C3 H3A 0.9800
C3 H3B 0.9800
C3 H3C 0.9800
C2A H2AA 0.9800
C2A H2AB 0.9800
C2A H2AC 0.9800
C3A H3AA 0.9800
C3A H3AB 0.9800
C3A H3AC 0.9800

loop_
_geom_torsion_atom_site_label_1
_geom_torsion_atom_site_label_2
_geom_torsion_atom_site_label_3
_geom_torsion_atom_site_label_4
_geom_torsion
Co1 C32 C33 C34 63.6(3)
Co1 C32 C33 C40 -122.5(4)
Co1 C32 C36 C35 -62.1(3)
Co1 C32 C36 C38 127.1(5)
Co1 C34 C33 C32 -62.1(3)
Co1 C34 C33 C40 123.8(4)
Co1 C34 C35 C36 58.6(3)
Co1 C34 C35 C37 -126.1(5)
Co1 C36 C35 C34 -60.2(3)
Co1 C36 C35 C37 124.4(5)
C8 C7 C6 C5 178.4(4)
C1AA C7 C6 C5 -1.4(6)
C1AA C2AA C20 C25 -80.6(5)
C1AA C2AA C20 C21 103.2(4)
C4 C2AA C20 C25 102.7(5)
C4 C2AA C20 C21 -73.4(5)
C32 C36 C35 Co1 61.0(3)
C32 C36 C35 C34 0.8(5)
C32 C36 C35 C37 -174.6(4)
C28 C26 C25 C20 165.5(4)
C28 C26 C25 C24 -15.4(5)
C22 C23 C24 C25 1.3(7)
C22 C21 C1 C2 80.5(7)
C22 C21 C1 C3 -44.3(9)
C22 C21 C1 C2A 53.3(10)
C22 C21 C1 C3A -72.3(11)
N1 C1AA C7 C8 -0.3(6)
N1 C1AA C7 C6 179.4(4)
N1 C1AA C2AA C4 -177.8(4)
N1 C1AA C2AA C20 5.4(6)
C7 C8 C13 C14 6.3(6)
C7 C8 C13 C12 -172.5(4)
C7 C8 C9 C17 -12.1(6)
C7 C8 C9 C10 172.2(4)
C7 C1AA C2AA C4 3.0(6)
C7 C1AA C2AA C20 -173.7(4)
C7 C6 C5 C4 2.4(6)
C33 C32 C36 Co1 59.1(3)
C33 C32 C36 C35 -3.0(5)
C33 C32 C36 C38 -173.8(4)
C33 C34 C35 Co1 -57.0(3)
C33 C34 C35 C36 1.6(5)
C33 C34 C35 C37 176.9(5)
C26 C25 C20 C2AA 2.9(6)
C26 C25 C20 C21 178.9(4)
C26 C25 C24 C23 179.3(4)
C36 C32 C33 Co1 -59.7(3)
C36 C32 C33 C34 3.9(5)
C36 C32 C33 C40 177.8(4)
C10 C11 C12 C13 -1.9(7)
C2AA C1AA C7 C8 178.8(4)
C2AA C1AA C7 C6 -1.4(6)
C2AA C4 C5 C6 -0.7(6)
C2AA C20 C21 C22 178.3(4)
C2AA C20 C21 C1 -2.1(6)
C25 C20 C21 C22 2.2(6)
C25 C20 C21 C1 -178.3(4)
C19 C17 C9 C8 139.3(4)
C19 C17 C9 C10 -45.1(6)
C39 C32 C33 Co1 120.2(4)
C39 C32 C33 C34 -176.2(4)
C39 C32 C33 C40 -2.3(7)
C39 C32 C36 Co1 -120.8(4)
C39 C32 C36 C35 177.1(4)
C39 C32 C36 C38 6.3(7)
C11 C10 C9 C8 1.0(6)
C11 C10 C9 C17 -174.7(4)
C11 C12 C13 C8 -0.1(7)
C11 C12 C13 C14 -178.9(4)
C23 C22 C21 C20 -2.4(6)
C23 C22 C21 C1 178.0(4)
C20 C25 C24 C23 -1.6(6)
C20 C21 C1 C2 -99.0(7)
C20 C21 C1 C3 136.2(8)
C20 C21 C1 C2A -126.2(10)
C20 C21 C1 C3A 108.2(10)
C24 C25 C20 C2AA -176.2(4)
C24 C25 C20 C21 -0.2(6)
C5 C4 C2AA C1AA -1.9(6)
C5 C4 C2AA C20 174.9(4)
C13 C8 C7 C1AA -78.5(5)
C13 C8 C7 C6 101.7(5)
C13 C8 C9 C17 172.7(4)
C13 C8 C9 C10 -3.0(6)
C27 C26 C25 C20 -71.7(5)
C27 C26 C25 C24 107.4(4)
C35 C34 C33 Co1 58.8(3)
C35 C34 C33 C32 -3.4(5)
C35 C34 C33 C40 -177.4(4)
C21 C22 C23 C24 0.7(7)
C18 C17 C9 C8 -95.0(5)
C18 C17 C9 C10 80.6(5)
C38 C36 C35 Co1 -128.0(5)
C38 C36 C35 C34 171.8(4)
C38 C36 C35 C37 -3.6(8)
C15 C14 C13 C8 130.3(4)
C15 C14 C13 C12 -50.9(5)
C16 C14 C13 C8 -105.0(5)
C16 C14 C13 C12 73.8(5)
C41 C34 C33 Co1 -125.2(4)
C41 C34 C33 C32 172.7(4)
C41 C34 C33 C40 -1.4(7)
C41 C34 C35 Co1 127.1(4)
C41 C34 C35 C36 -174.4(4)
C41 C34 C35 C37 1.0(8)
C9 C8 C7 C1AA 106.3(5)
C9 C8 C7 C6 -73.5(5)
C9 C8 C13 C14 -178.7(4)
C9 C8 C13 C12 2.5(6)
C9 C10 C11 C12 1.4(7)
